data_4080695
loop_
_publ_author_name
'Glock, Carsten'
'Younis, Fadi M.'
'Ziemann, Steffen'
'G\"orls, Helmar'
'Imhof, Wolfgang'
'Krieck, Sven'
'Westerhausen, Matthias'

_publ_section_title
;
 2,6-Diisopropylphenylamides of Potassium and Calcium: A Primary Amido
 Ligand in s-Block Metal Chemistry with an Unprecedented Catalytic
 Reactivity
;
_journal_issue 9
_journal_name_full Organometallics
_journal_page_first 2649
_journal_paper_doi 10.1021/om4001007
_journal_volume 32
_journal_year 2013
_chemical_formula_moiety 'C22 H46 K2 N2 O2 Si2'
_chemical_formula_sum 'C22 H46 K2 N2 O2 Si2'
_chemical_formula_weight 504.99
_space_group_IT_number 14
_symmetry_cell_setting monoclinic
_symmetry_space_group_name_Hall '-P 2ybc'
_symmetry_space_group_name_H-M 'P 1 21/c 1'
_atom_sites_solution_hydrogens geom
_atom_sites_solution_primary direct
_atom_sites_solution_secondary difmap
_audit_creation_method SHELXL-97
_cell_angle_alpha 90.00
_cell_angle_beta 91.410(1)
_cell_angle_gamma 90.00
_cell_formula_units_Z 4
_cell_length_a 11.9767(2)
_cell_length_b 12.2027(2)
_cell_length_c 20.5366(2)
_cell_measurement_reflns_used 17846
_cell_measurement_temperature 293(2)
_cell_measurement_theta_max 27.51
_cell_measurement_theta_min 2.59
_cell_volume 3000.48(8)
_computing_cell_refinement DENZO
_computing_data_collection COLLECT
_computing_data_reduction DENZO
_computing_molecular_graphics SHELXTL/PC
_computing_publication_material SHELXL-97
_computing_structure_refinement 'SHELXL-97 (Sheldrick, 2008)'
_computing_structure_solution 'SHELXS-97 (Sheldrick, 2008)'
_diffrn_ambient_temperature 293(2)
_diffrn_measured_fraction_theta_full 0.995
_diffrn_measured_fraction_theta_max 0.995
_diffrn_measurement_device_type KappaCCD
_diffrn_measurement_method 'phi- + omega-scan'
_diffrn_radiation_monochromator graphite
_diffrn_radiation_source 'fine-focus sealed tube'
_diffrn_radiation_type MoK\a
_diffrn_radiation_wavelength 0.71073
_diffrn_reflns_av_R_equivalents 0.0195
_diffrn_reflns_av_sigmaI/netI 0.0229
_diffrn_reflns_limit_h_max 12
_diffrn_reflns_limit_h_min -15
_diffrn_reflns_limit_k_max 15
_diffrn_reflns_limit_k_min -14
_diffrn_reflns_limit_l_max 26
_diffrn_reflns_limit_l_min -24
_diffrn_reflns_number 17846
_diffrn_reflns_theta_full 27.51
_diffrn_reflns_theta_max 27.51
_diffrn_reflns_theta_min 2.59
_exptl_absorpt_coefficient_mu 0.414
_exptl_absorpt_correction_type none
_exptl_crystal_colour colourless
_exptl_crystal_density_diffrn 1.118
_exptl_crystal_density_method 'not measured'
_exptl_crystal_description prism
_exptl_crystal_F_000 1096
_exptl_crystal_size_max 0.06
_exptl_crystal_size_mid 0.05
_exptl_crystal_size_min 0.05
_refine_diff_density_max 0.563
_refine_diff_density_min -0.362
_refine_diff_density_rms 0.044
_refine_ls_extinction_method none
_refine_ls_goodness_of_fit_ref 1.045
_refine_ls_hydrogen_treatment mixed
_refine_ls_matrix_type full
_refine_ls_number_parameters 299
_refine_ls_number_reflns 6872
_refine_ls_number_restraints 0
_refine_ls_restrained_S_all 1.045
_refine_ls_R_factor_all 0.0424
_refine_ls_R_factor_gt 0.0364
_refine_ls_shift/su_max 0.003
_refine_ls_shift/su_mean 0.000
_refine_ls_structure_factor_coef Fsqd
_refine_ls_weighting_details 'calc w=1/[\s^2^(Fo^2^)+(0.0388P)^2^+1.7378P] where P=(Fo^2^+2Fc^2^)/3'
_refine_ls_weighting_scheme calc
_refine_ls_wR_factor_gt 0.0898
_refine_ls_wR_factor_ref 0.0946
_reflns_number_gt 6143
_reflns_number_total 6872
_reflns_threshold_expression >2sigma(I)
_cod_data_source_file om4001007_si_001.cif
_cod_data_source_block FO4512
_cod_original_sg_symbol_H-M 'P 21/c'
_cod_database_code 4080695

loop_
_symmetry_equiv_pos_as_xyz
'x, y, z'
'-x, y+1/2, -z+1/2'
'-x, -y, -z'
'x, -y-1/2, z-1/2'

loop_
_atom_site_label
_atom_site_type_symbol
_atom_site_fract_x
_atom_site_fract_y
_atom_site_fract_z
_atom_site_U_iso_or_equiv
_atom_site_adp_type
_atom_site_occupancy
_atom_site_symmetry_multiplicity
_atom_site_calc_flag
_atom_site_refinement_flags
_atom_site_disorder_assembly
_atom_site_disorder_group
K1 K 0.87684(3) 0.65746(3) 0.010113(15) 0.02895(9) Uani 1 1 d . . .
Si1 Si 0.78141(3) 0.90428(3) -0.070483(19) 0.02430(10) Uani 1 1 d . A .
O1 O 0.73218(12) 0.51948(12) -0.27002(6) 0.0478(3) Uani 1 1 d . . .
C1 C 1.00690(12) 0.52389(12) 0.12275(7) 0.0237(3) Uani 1 1 d . A .
N1 N 1.04404(11) 0.42355(11) 0.10441(7) 0.0294(3) Uani 1 1 d . . .
K2 K 0.77962(3) 0.66887(3) -0.174158(17) 0.03817(10) Uani 1 1 d . . .
Si2 Si 0.59960(3) 0.73828(4) -0.03710(2) 0.02842(10) Uani 1 1 d . A .
O2 O 0.61142(9) 0.71719(11) -0.26398(6) 0.0381(3) Uani 1 1 d . . .
C2 C 0.90088(12) 0.54261(13) 0.15322(7) 0.0254(3) Uani 1 1 d . A .
N2 N 0.72233(10) 0.78112(10) -0.06417(6) 0.0254(3) Uani 1 1 d . A .
C3 C 0.86779(14) 0.64901(14) 0.16736(7) 0.0317(3) Uani 1 1 d . A .
H3A H 0.7988 0.6599 0.1861 0.038 Uiso 1 1 calc R . .
C4 C 0.93383(15) 0.73945(14) 0.15457(8) 0.0363(4) Uani 1 1 d . A .
H4A H 0.9092 0.8099 0.1638 0.044 Uiso 1 1 calc R . .
C5 C 1.03798(14) 0.72221(13) 0.12760(8) 0.0333(3) Uani 1 1 d . A .
H5A H 1.0838 0.7822 0.1200 0.040 Uiso 1 1 calc R . .
C6 C 1.07533(12) 0.61840(13) 0.11174(7) 0.0260(3) Uani 1 1 d . A .
C7 C 1.18988(13) 0.60309(14) 0.08225(8) 0.0324(3) Uani 1 1 d . . .
H7A H 1.2037 0.5240 0.0806 0.039 Uiso 1 1 calc R A .
C8 C 1.19274(18) 0.6447(3) 0.01288(10) 0.0660(7) Uani 1 1 d . A .
H8A H 1.1346 0.6099 -0.0127 0.099 Uiso 1 1 calc R . .
H8B H 1.2639 0.6279 -0.0052 0.099 Uiso 1 1 calc R . .
H8C H 1.1815 0.7226 0.0125 0.099 Uiso 1 1 calc R . .
C9 C 1.28379(15) 0.65276(17) 0.12400(11) 0.0466(5) Uani 1 1 d . A .
H9A H 1.2832 0.6211 0.1668 0.070 Uiso 1 1 calc R . .
H9B H 1.2732 0.7305 0.1271 0.070 Uiso 1 1 calc R . .
H9C H 1.3542 0.6379 0.1044 0.070 Uiso 1 1 calc R . .
C10 C 0.83008(14) 0.44445(14) 0.17167(7) 0.0329(3) Uani 1 1 d . . .
H10A H 0.8294 0.3934 0.1348 0.039 Uiso 1 1 calc R A .
C11 C 0.70904(16) 0.4721(2) 0.18636(11) 0.0543(5) Uani 1 1 d . A .
H11A H 0.6753 0.5095 0.1497 0.081 Uiso 1 1 calc R . .
H11B H 0.7070 0.5185 0.2241 0.081 Uiso 1 1 calc R . .
H11C H 0.6686 0.4058 0.1945 0.081 Uiso 1 1 calc R . .
C12 C 0.88235(17) 0.38475(16) 0.23070(8) 0.0432(4) Uani 1 1 d . A .
H12A H 0.9579 0.3649 0.2216 0.065 Uiso 1 1 calc R . .
H12B H 0.8401 0.3198 0.2395 0.065 Uiso 1 1 calc R . .
H12C H 0.8818 0.4322 0.2680 0.065 Uiso 1 1 calc R . .
C13 C 0.69335(16) 1.01153(15) -0.11295(9) 0.0405(4) Uani 1 1 d . . .
H13A H 0.6330 1.0323 -0.0856 0.061 Uiso 1 1 calc R A .
H13B H 0.6636 0.9824 -0.1532 0.061 Uiso 1 1 calc R . .
H13C H 0.7384 1.0746 -0.1217 0.061 Uiso 1 1 calc R . .
C14 C 0.91371(15) 0.89520(16) -0.11855(10) 0.0415(4) Uani 1 1 d . . .
H14A H 0.9617 0.8400 -0.0998 0.062 Uiso 1 1 calc R A .
H14B H 0.9513 0.9647 -0.1173 0.062 Uiso 1 1 calc R . .
H14C H 0.8953 0.8763 -0.1629 0.062 Uiso 1 1 calc R . .
C15 C 0.82629(19) 0.96844(17) 0.00943(9) 0.0496(5) Uani 1 1 d . . .
H15A H 0.8740 0.9186 0.0332 0.074 Uiso 1 1 calc R A .
H15B H 0.7616 0.9843 0.0345 0.074 Uiso 1 1 calc R . .
H15C H 0.8661 1.0351 0.0013 0.074 Uiso 1 1 calc R . .
C16 C 0.6152(2) 0.6688(4) 0.04587(13) 0.0549(13) Uani 0.729(8) 1 d P A 1
H16A H 0.6812 0.6242 0.0469 0.082 Uiso 0.729(8) 1 calc PR A 1
H16B H 0.5510 0.6237 0.0532 0.082 Uiso 0.729(8) 1 calc PR A 1
H16C H 0.6211 0.7236 0.0793 0.082 Uiso 0.729(8) 1 calc PR A 1
C17 C 0.4886(4) 0.8399(3) -0.0296(4) 0.0772(18) Uani 0.729(8) 1 d P A 1
H17A H 0.4832 0.8615 0.0152 0.116 Uiso 0.729(8) 1 calc PR A 1
H17B H 0.4189 0.8088 -0.0444 0.116 Uiso 0.729(8) 1 calc PR A 1
H17C H 0.5054 0.9029 -0.0556 0.116 Uiso 0.729(8) 1 calc PR A 1
C16A C 0.5855(9) 0.7439(11) 0.0502(5) 0.069(3) Uiso 0.271(8) 1 d P A 2
H16D H 0.6410 0.6978 0.0707 0.103 Uiso 0.271(8) 1 calc PR A 2
H16E H 0.5125 0.7189 0.0614 0.103 Uiso 0.271(8) 1 calc PR A 2
H16F H 0.5957 0.8180 0.0648 0.103 Uiso 0.271(8) 1 calc PR A 2
C17A C 0.4710(8) 0.8337(10) -0.0677(6) 0.049(2) Uani 0.271(8) 1 d P A 2
H17D H 0.4833 0.8576 -0.1114 0.074 Uiso 0.271(8) 1 calc PR A 2
H17E H 0.4658 0.8963 -0.0396 0.074 Uiso 0.271(8) 1 calc PR A 2
H17F H 0.4028 0.7925 -0.0665 0.074 Uiso 0.271(8) 1 calc PR A 2
C18 C 0.5462(2) 0.6188(2) -0.08597(14) 0.0740(8) Uani 1 1 d . . .
H18A H 0.6007 0.5611 -0.0848 0.111 Uiso 1 1 calc R A .
H18B H 0.5325 0.6412 -0.1303 0.111 Uiso 1 1 calc R . .
H18C H 0.4779 0.5928 -0.0679 0.111 Uiso 1 1 calc R . .
C19 C 0.8180(2) 0.44755(18) -0.29106(11) 0.0579(6) Uani 1 1 d . A .
H19A H 0.8641 0.4262 -0.2543 0.087 Uiso 1 1 calc R . .
H19B H 0.8629 0.4845 -0.3224 0.087 Uiso 1 1 calc R . .
H19C H 0.7849 0.3836 -0.3107 0.087 Uiso 1 1 calc R . .
C20 C 0.66431(17) 0.5584(2) -0.32272(10) 0.0529(5) Uani 1 1 d . A .
H20A H 0.6354 0.4968 -0.3478 0.064 Uiso 1 1 calc R . .
H20B H 0.7087 0.6033 -0.3512 0.064 Uiso 1 1 calc R . .
C21 C 0.56908(16) 0.6246(2) -0.29756(10) 0.0528(5) Uani 1 1 d . A .
H21A H 0.5208 0.6479 -0.3336 0.063 Uiso 1 1 calc R . .
H21B H 0.5253 0.5802 -0.2684 0.063 Uiso 1 1 calc R . .
C22 C 0.52614(16) 0.79480(19) -0.25229(11) 0.0513(5) Uani 1 1 d . A .
H22A H 0.5552 0.8519 -0.2246 0.077 Uiso 1 1 calc R . .
H22B H 0.4651 0.7592 -0.2315 0.077 Uiso 1 1 calc R . .
H22C H 0.5004 0.8258 -0.2929 0.077 Uiso 1 1 calc R . .
H1N1 H 0.9941(18) 0.3730(18) 0.1154(10) 0.045(6) Uiso 1 1 d . . .

loop_
_atom_site_aniso_label
_atom_site_aniso_U_11
_atom_site_aniso_U_22
_atom_site_aniso_U_33
_atom_site_aniso_U_23
_atom_site_aniso_U_13
_atom_site_aniso_U_12
K1 0.03015(17) 0.03213(18) 0.02437(16) -0.00013(12) -0.00361(12) 0.00637(13)
Si1 0.0262(2) 0.0232(2) 0.02361(19) 0.00063(15) 0.00165(15) -0.00112(15)
O1 0.0590(8) 0.0457(8) 0.0391(7) -0.0121(6) 0.0091(6) -0.0003(7)
C1 0.0227(6) 0.0272(7) 0.0210(6) -0.0016(5) -0.0043(5) 0.0031(5)
N1 0.0293(6) 0.0240(6) 0.0349(7) -0.0024(5) 0.0026(5) 0.0027(5)
K2 0.0423(2) 0.0429(2) 0.02874(18) -0.01059(14) -0.01106(14) 0.01387(16)
Si2 0.0235(2) 0.0282(2) 0.0336(2) 0.00072(17) 0.00177(16) -0.00186(16)
O2 0.0276(6) 0.0474(7) 0.0388(6) -0.0025(5) -0.0069(5) -0.0049(5)
C2 0.0261(7) 0.0302(8) 0.0197(6) -0.0012(5) -0.0014(5) 0.0029(6)
N2 0.0236(6) 0.0232(6) 0.0296(6) 0.0006(5) 0.0016(5) 0.0017(5)
C3 0.0313(8) 0.0392(9) 0.0246(7) -0.0063(6) -0.0015(6) 0.0110(7)
C4 0.0465(10) 0.0271(8) 0.0347(8) -0.0094(6) -0.0077(7) 0.0115(7)
C5 0.0381(8) 0.0262(8) 0.0349(8) -0.0032(6) -0.0096(7) -0.0030(7)
C6 0.0240(7) 0.0278(7) 0.0260(7) -0.0016(6) -0.0061(5) -0.0001(6)
C7 0.0243(7) 0.0350(9) 0.0379(8) -0.0011(7) -0.0024(6) -0.0048(6)
C8 0.0362(10) 0.119(2) 0.0429(11) 0.0183(12) 0.0056(8) 0.0045(12)
C9 0.0291(8) 0.0493(11) 0.0611(12) -0.0054(9) -0.0071(8) -0.0094(8)
C10 0.0336(8) 0.0397(9) 0.0256(7) 0.0014(6) 0.0041(6) -0.0026(7)
C11 0.0352(9) 0.0712(15) 0.0571(12) 0.0160(11) 0.0136(8) -0.0013(10)
C12 0.0571(11) 0.0411(10) 0.0315(8) 0.0080(7) 0.0034(8) -0.0017(9)
C13 0.0436(10) 0.0303(9) 0.0476(10) 0.0097(7) 0.0029(8) 0.0051(7)
C14 0.0344(9) 0.0389(10) 0.0520(10) 0.0042(8) 0.0125(8) -0.0036(7)
C15 0.0663(13) 0.0476(11) 0.0345(9) -0.0054(8) -0.0046(9) -0.0164(10)
C16 0.0377(15) 0.092(3) 0.0357(14) 0.0171(14) 0.0043(10) -0.0234(16)
C17 0.039(2) 0.045(2) 0.149(5) 0.026(3) 0.044(3) 0.0146(16)
C17A 0.022(3) 0.064(6) 0.062(6) 0.012(5) 0.009(4) 0.005(3)
C18 0.0518(13) 0.0750(17) 0.0960(19) -0.0318(15) 0.0165(13) -0.0327(13)
C19 0.0745(15) 0.0439(11) 0.0560(12) -0.0131(10) 0.0191(11) 0.0028(11)
C20 0.0455(11) 0.0718(15) 0.0415(10) -0.0258(10) 0.0000(8) -0.0147(10)
C21 0.0333(9) 0.0742(15) 0.0508(11) -0.0205(10) -0.0022(8) -0.0180(10)
C22 0.0332(9) 0.0572(13) 0.0634(13) 0.0043(10) -0.0040(9) 0.0019(9)

loop_
_atom_type_symbol
_atom_type_description
_atom_type_scat_dispersion_real
_atom_type_scat_dispersion_imag
_atom_type_scat_source
C C 0.0033 0.0016 'International Tables Vol C Tables 4.2.6.8 and 6.1.1.4'
H H 0.0000 0.0000 'International Tables Vol C Tables 4.2.6.8 and 6.1.1.4'
N N 0.0061 0.0033 'International Tables Vol C Tables 4.2.6.8 and 6.1.1.4'
O O 0.0106 0.0060 'International Tables Vol C Tables 4.2.6.8 and 6.1.1.4'
K K 0.2009 0.2494 'International Tables Vol C Tables 4.2.6.8 and 6.1.1.4'
Si Si 0.0817 0.0704 'International Tables Vol C Tables 4.2.6.8 and 6.1.1.4'

loop_
_geom_angle_atom_site_label_1
_geom_angle_atom_site_label_2
_geom_angle_atom_site_label_3
_geom_angle
_geom_angle_site_symmetry_1
_geom_angle_site_symmetry_3
N1 K1 N2 87.98(4) 3_765 .
N1 K1 C5 121.93(4) 3_765 .
N2 K1 C5 131.58(4) . .
N1 K1 C6 104.00(4) 3_765 .
N2 K1 C6 156.12(4) . .
C5 K1 C6 25.34(4) . .
N1 K1 C4 147.21(4) 3_765 .
N2 K1 C4 117.37(4) . .
C5 K1 C4 25.37(5) . .
C6 K1 C4 44.98(4) . .
N1 K1 C1 105.30(4) 3_765 .
N2 K1 C1 165.45(4) . .
C5 K1 C1 45.34(4) . .
C6 K1 C1 26.07(4) . .
C4 K1 C1 53.02(4) . .
N1 K1 C3 149.94(4) 3_765 .
N2 K1 C3 121.42(4) . .
C5 K1 C3 43.87(4) . .
C6 K1 C3 51.63(4) . .
C4 K1 C3 24.92(4) . .
C1 K1 C3 44.81(4) . .
N1 K1 C16 124.51(7) 3_765 .
N2 K1 C16 58.13(6) . .
C5 K1 C16 113.15(6) . .
C6 K1 C16 124.95(5) . .
C4 K1 C16 87.81(6) . .
C1 K1 C16 108.31(6) . .
C3 K1 C16 73.66(6) . .
N1 K1 C2 126.39(4) 3_765 .
N2 K1 C2 139.68(4) . .
C5 K1 C2 51.65(4) . .
C6 K1 C2 44.93(4) . .
C4 K1 C2 44.32(4) . .
C1 K1 C2 25.85(4) . .
C3 K1 C2 24.71(4) . .
C16 K1 C2 83.03(6) . .
N1 K1 Si2 101.84(3) 3_765 .
N2 K1 Si2 27.05(3) . .
C5 K1 Si2 133.27(3) . .
C6 K1 Si2 154.05(3) . .
C4 K1 Si2 109.99(3) . .
C1 K1 Si2 140.20(3) . .
C3 K1 Si2 103.05(3) . .
C16 K1 Si2 32.04(5) . .
C2 K1 Si2 115.07(3) . .
N1 K1 Si1 91.13(3) 3_765 .
N2 K1 Si1 26.57(3) . .
C5 K1 Si1 108.83(3) . .
C6 K1 Si1 130.79(3) . .
C4 K1 Si1 102.88(3) . .
C1 K1 Si1 154.02(3) . .
C3 K1 Si1 117.80(3) . .
C16 K1 Si1 76.77(7) . .
C2 K1 Si1 142.34(3) . .
Si2 K1 Si1 50.491(10) . .
N1 K1 K2 44.60(3) 3_765 .
N2 K1 K2 44.21(3) . .
C5 K1 K2 152.66(3) . .
C6 K1 K2 147.19(3) . .
C4 K1 K2 159.27(3) . .
C1 K1 K2 147.13(3) . .
C3 K1 K2 160.87(3) . .
C16 K1 K2 87.22(5) . .
C2 K1 K2 154.05(3) . .
Si2 K1 K2 58.560(10) . .
Si1 K1 K2 56.387(10) . .
N2 Si1 C13 115.39(8) . .
N2 Si1 C15 114.78(8) . .
C13 Si1 C15 105.03(9) . .
N2 Si1 C14 110.52(8) . .
C13 Si1 C14 105.44(8) . .
C15 Si1 C14 104.73(10) . .
N2 Si1 K2 47.61(4) . .
C13 Si1 K2 106.72(6) . .
C15 Si1 K2 148.18(7) . .
C14 Si1 K2 68.58(6) . .
N2 Si1 K1 48.88(4) . .
C13 Si1 K1 163.87(6) . .
C15 Si1 K1 82.36(7) . .
C14 Si1 K1 86.01(6) . .
K2 Si1 K1 66.408(11) . .
C20 O1 C19 112.24(15) . .
C20 O1 K2 115.54(11) . .
C19 O1 K2 119.32(13) . .
N1 C1 C6 119.21(13) . .
N1 C1 C2 123.95(14) . .
C6 C1 C2 116.84(13) . .
N1 C1 K1 114.52(9) . .
C6 C1 K1 75.34(8) . .
C2 C1 K1 79.38(8) . .
C1 N1 K1 133.23(10) . 3_765
C1 N1 K2 118.38(9) . 3_765
K1 N1 K2 91.24(4) 3_765 3_765
C1 N1 H1N1 109.1(14) . .
K1 N1 H1N1 102.4(14) 3_765 .
K2 N1 H1N1 95.5(13) 3_765 .
O1 K2 N2 150.99(4) . .
O1 K2 O2 61.69(4) . .
N2 K2 O2 104.50(4) . .
O1 K2 N1 104.12(4) . 3_765
N2 K2 N1 88.88(4) . 3_765
O2 K2 N1 165.72(4) . 3_765
O1 K2 Si1 164.39(3) . .
N2 K2 Si1 26.68(3) . .
O2 K2 Si1 102.70(3) . .
N1 K2 Si1 91.49(3) 3_765 .
O1 K2 Si2 126.03(3) . .
N2 K2 Si2 25.00(3) . .
O2 K2 Si2 91.73(3) . .
N1 K2 Si2 98.74(3) 3_765 .
Si1 K2 Si2 49.889(10) . .
O1 K2 K1 136.12(3) . .
N2 K2 K1 45.56(3) . .
O2 K2 K1 147.55(3) . .
N1 K2 K1 44.16(3) 3_765 .
Si1 K2 K1 57.205(9) . .
Si2 K2 K1 55.841(10) . .
N2 Si2 C16A 115.0(3) . .
N2 Si2 C17 117.66(14) . .
C16A Si2 C17 78.7(4) . .
N2 Si2 C18 110.95(9) . .
C16A Si2 C18 121.5(4) . .
C17 Si2 C18 109.5(2) . .
N2 Si2 C16 111.66(9) . .
C16A Si2 C16 30.7(4) . .
C17 Si2 C16 106.3(2) . .
C18 Si2 C16 99.03(16) . .
N2 Si2 C17A 112.8(3) . .
C16A Si2 C17A 101.4(5) . .
C17 Si2 C17A 23.6(3) . .
C18 Si2 C17A 92.0(4) . .
C16 Si2 C17A 126.2(3) . .
N2 Si2 K1 49.96(4) . .
C16A Si2 K1 81.4(4) . .
C17 Si2 K1 146.8(2) . .
C18 Si2 K1 103.48(9) . .
C16 Si2 K1 64.25(9) . .
C17A Si2 K1 160.1(3) . .
N2 Si2 K2 44.02(4) . .
C16A Si2 K2 146.9(4) . .
C17 Si2 K2 131.4(2) . .
C18 Si2 K2 67.09(8) . .
C16 Si2 K2 122.25(13) . .
C17A Si2 K2 110.6(3) . .
K1 Si2 K2 65.599(10) . .
C21 O2 C22 111.46(14) . .
C21 O2 K2 113.76(12) . .
C22 O2 K2 123.11(11) . .
C3 C2 C1 119.68(14) . .
C3 C2 C10 121.33(14) . .
C1 C2 C10 118.94(13) . .
C3 C2 K1 76.56(9) . .
C1 C2 K1 74.76(8) . .
C10 C2 K1 121.69(9) . .
Si1 N2 Si2 133.43(8) . .
Si1 N2 K2 105.71(6) . .
Si2 N2 K2 110.98(6) . .
Si1 N2 K1 104.55(6) . .
Si2 N2 K1 103.00(6) . .
K2 N2 K1 90.24(4) . .
C4 C3 C2 122.47(15) . .
C4 C3 K1 75.66(9) . .
C2 C3 K1 78.74(8) . .
C4 C3 H3A 118.8 . .
C2 C3 H3A 118.8 . .
K1 C3 H3A 117.4 . .
C3 C4 C5 118.40(15) . .
C3 C4 K1 79.42(9) . .
C5 C4 K1 75.87(9) . .
C3 C4 H4A 120.8 . .
C5 C4 H4A 120.8 . .
K1 C4 H4A 114.7 . .
C6 C5 C4 121.94(15) . .
C6 C5 K1 77.65(8) . .
C4 C5 K1 78.75(9) . .
C6 C5 H5A 119.0 . .
C4 C5 H5A 119.0 . .
K1 C5 H5A 114.9 . .
C5 C6 C1 120.58(14) . .
C5 C6 C7 120.29(14) . .
C1 C6 C7 119.13(13) . .
C5 C6 K1 77.01(9) . .
C1 C6 K1 78.59(8) . .
C7 C6 K1 115.19(9) . .
C8 C7 C9 111.28(16) . .
C8 C7 C6 111.98(14) . .
C9 C7 C6 112.75(14) . .
C8 C7 H7A 106.8 . .
C9 C7 H7A 106.8 . .
C6 C7 H7A 106.8 . .
C7 C8 H8A 109.5 . .
C7 C8 H8B 109.5 . .
H8A C8 H8B 109.5 . .
C7 C8 H8C 109.5 . .
H8A C8 H8C 109.5 . .
H8B C8 H8C 109.5 . .
C7 C9 H9A 109.5 . .
C7 C9 H9B 109.5 . .
H9A C9 H9B 109.5 . .
C7 C9 H9C 109.5 . .
H9A C9 H9C 109.5 . .
H9B C9 H9C 109.5 . .
C2 C10 C11 114.41(15) . .
C2 C10 C12 110.58(14) . .
C11 C10 C12 108.66(14) . .
C2 C10 H10A 107.6 . .
C11 C10 H10A 107.6 . .
C12 C10 H10A 107.6 . .
C10 C11 H11A 109.5 . .
C10 C11 H11B 109.5 . .
H11A C11 H11B 109.5 . .
C10 C11 H11C 109.5 . .
H11A C11 H11C 109.5 . .
H11B C11 H11C 109.5 . .
C10 C12 H12A 109.5 . .
C10 C12 H12B 109.5 . .
H12A C12 H12B 109.5 . .
C10 C12 H12C 109.5 . .
H12A C12 H12C 109.5 . .
H12B C12 H12C 109.5 . .
Si1 C13 H13A 109.5 . .
Si1 C13 H13B 109.5 . .
H13A C13 H13B 109.5 . .
Si1 C13 H13C 109.5 . .
H13A C13 H13C 109.5 . .
H13B C13 H13C 109.5 . .
Si1 C14 H14A 109.5 . .
Si1 C14 H14B 109.5 . .
H14A C14 H14B 109.5 . .
Si1 C14 H14C 109.5 . .
H14A C14 H14C 109.5 . .
H14B C14 H14C 109.5 . .
Si1 C15 H15A 109.5 . .
Si1 C15 H15B 109.5 . .
H15A C15 H15B 109.5 . .
Si1 C15 H15C 109.5 . .
H15A C15 H15C 109.5 . .
H15B C15 H15C 109.5 . .
Si2 C16 K1 83.71(9) . .
Si2 C16 H16A 109.5 . .
K1 C16 H16A 34.8 . .
Si2 C16 H16B 109.5 . .
K1 C16 H16B 142.5 . .
H16A C16 H16B 109.5 . .
Si2 C16 H16C 109.5 . .
K1 C16 H16C 97.9 . .
H16A C16 H16C 109.5 . .
H16B C16 H16C 109.5 . .
Si2 C17 H17A 109.5 . .
Si2 C17 H17B 109.5 . .
H17A C17 H17B 109.5 . .
Si2 C17 H17C 109.5 . .
H17A C17 H17C 109.5 . .
H17B C17 H17C 109.5 . .
Si2 C16A H16D 109.5 . .
Si2 C16A H16E 109.5 . .
H16D C16A H16E 109.5 . .
Si2 C16A H16F 109.5 . .
H16D C16A H16F 109.5 . .
H16E C16A H16F 109.5 . .
Si2 C17A H17D 109.5 . .
Si2 C17A H17E 109.5 . .
H17D C17A H17E 109.5 . .
Si2 C17A H17F 109.5 . .
H17D C17A H17F 109.5 . .
H17E C17A H17F 109.5 . .
Si2 C18 H18A 109.5 . .
Si2 C18 H18B 109.5 . .
H18A C18 H18B 109.5 . .
Si2 C18 H18C 109.5 . .
H18A C18 H18C 109.5 . .
H18B C18 H18C 109.5 . .
O1 C19 H19A 109.5 . .
O1 C19 H19B 109.5 . .
H19A C19 H19B 109.5 . .
O1 C19 H19C 109.5 . .
H19A C19 H19C 109.5 . .
H19B C19 H19C 109.5 . .
O1 C20 C21 110.10(16) . .
O1 C20 H20A 109.6 . .
C21 C20 H20A 109.6 . .
O1 C20 H20B 109.6 . .
C21 C20 H20B 109.6 . .
H20A C20 H20B 108.2 . .
O2 C21 C20 109.42(15) . .
O2 C21 H21A 109.8 . .
C20 C21 H21A 109.8 . .
O2 C21 H21B 109.8 . .
C20 C21 H21B 109.8 . .
H21A C21 H21B 108.2 . .
O2 C22 H22A 109.5 . .
O2 C22 H22B 109.5 . .
H22A C22 H22B 109.5 . .
O2 C22 H22C 109.5 . .
H22A C22 H22C 109.5 . .
H22B C22 H22C 109.5 . .

loop_
_geom_bond_atom_site_label_1
_geom_bond_atom_site_label_2
_geom_bond_distance
_geom_bond_site_symmetry_2
K1 N1 2.7417(14) 3_765
K1 N2 2.8089(13) .
K1 C5 3.1529(15) .
K1 C6 3.1607(14) .
K1 C4 3.1888(16) .
K1 C1 3.2026(14) .
K1 C3 3.2354(15) .
K1 C16 3.239(3) .
K1 C2 3.2624(14) .
K1 Si2 3.5750(5) .
K1 Si1 3.6089(5) .
K1 K2 3.9344(5) .
Si1 N2 1.6675(13) .
Si1 C13 1.8816(17) .
Si1 C15 1.8846(18) .
Si1 C14 1.8905(18) .
Si1 K2 3.5754(5) .
O1 C20 1.419(3) .
O1 C19 1.427(2) .
O1 K2 2.7326(13) .
C1 N1 1.3591(19) .
C1 C6 1.436(2) .
C1 C2 1.447(2) .
N1 K1 2.7417(14) 3_765
N1 K2 2.7632(14) 3_765
N1 H1N1 0.89(2) .
K2 N2 2.7433(13) .
K2 O2 2.7615(12) .
K2 N1 2.7632(14) 3_765
K2 Si2 3.6860(6) .
Si2 N2 1.6683(13) .
Si2 C16A 1.805(10) .
Si2 C17 1.827(4) .
Si2 C18 1.874(2) .
Si2 C16 1.908(3) .
Si2 C17A 2.018(10) .
O2 C21 1.411(2) .
O2 C22 1.418(2) .
C2 C3 1.390(2) .
C2 C10 1.521(2) .
C3 C4 1.387(3) .
C3 H3A 0.9300 .
C4 C5 1.393(2) .
C4 H4A 0.9300 .
C5 C6 1.385(2) .
C5 H5A 0.9300 .
C6 C7 1.525(2) .
C7 C8 1.514(3) .
C7 C9 1.523(2) .
C7 H7A 0.9800 .
C8 H8A 0.9600 .
C8 H8B 0.9600 .
C8 H8C 0.9600 .
C9 H9A 0.9600 .
C9 H9B 0.9600 .
C9 H9C 0.9600 .
C10 C11 1.526(2) .
C10 C12 1.535(2) .
C10 H10A 0.9800 .
C11 H11A 0.9600 .
C11 H11B 0.9600 .
C11 H11C 0.9600 .
C12 H12A 0.9600 .
C12 H12B 0.9600 .
C12 H12C 0.9600 .
C13 H13A 0.9600 .
C13 H13B 0.9600 .
C13 H13C 0.9600 .
C14 H14A 0.9600 .
C14 H14B 0.9600 .
C14 H14C 0.9600 .
C15 H15A 0.9600 .
C15 H15B 0.9600 .
C15 H15C 0.9600 .
C16 H16A 0.9600 .
C16 H16B 0.9600 .
C16 H16C 0.9600 .
C17 H17A 0.9600 .
C17 H17B 0.9600 .
C17 H17C 0.9600 .
C16A H16D 0.9600 .
C16A H16E 0.9600 .
C16A H16F 0.9600 .
C17A H17D 0.9600 .
C17A H17E 0.9600 .
C17A H17F 0.9600 .
C18 H18A 0.9600 .
C18 H18B 0.9600 .
C18 H18C 0.9600 .
C19 H19A 0.9600 .
C19 H19B 0.9600 .
C19 H19C 0.9600 .
C20 C21 1.500(3) .
C20 H20A 0.9700 .
C20 H20B 0.9700 .
C21 H21A 0.9700 .
C21 H21B 0.9700 .
C22 H22A 0.9600 .
C22 H22B 0.9600 .
C22 H22C 0.9600 .
